data_4310109
loop_
_publ_author_name
'Piero Mastrorilli'
'Cosimo F. Nobile'
'Mario Latronico'
'Vito Gallo'
'Ulli Englert'
'Francesco P. Fanizzi'
'Oronzo Sciacovelli'

_publ_contact_author_address
;
       Institut fuer Anorganische Chemie
       RWTH Aachen
       Prof.-Pirlet-Str.1
       52074 Aachen
       Germany
;
_publ_contact_author_email ullrich.englert@ac.rwth-aachen.de
_publ_contact_author_fax 0049-241-8092288
_publ_contact_author_name 'Ulli Englert'
_publ_contact_author_phone 0049-241-8094666
_publ_section_title
;
Multinuclear and Dynamic NMR Study of trans-[Pt(Cl)(PHCy2)2(PCy2)],
[Pt(Cl)(PHCy2)3][BF4],
[Pt(Cl)(PHCy2)3][Cl], trans-[Pt(Cl)(PHCy2)2{P(S)Cy2}],
and trans-[Pt(Cl)(PHCy2)2{P(O)Cy2}]. Influence of Intramolecular
PO...H-P and Cl...H-P Interactions on Restricted Rotation about
Pt-P Bond. X-ray Structure of trans-[Pt(Cl)(PHCy2)2{P(O)Cy2}]
;
_journal_name_full 'Inorganic Chemistry'
_journal_page_first 9097
_journal_page_last 9104
_journal_paper_doi 10.1021/ic051198x
_journal_volume 44
_journal_year 2005
_chemical_formula_moiety 'C36 H68 Cl O P3 Pt, H2 O'
_chemical_formula_sum 'C36 H70 Cl O2 P3 Pt'
_chemical_formula_weight 858.37
_chemical_name_systematic
;
  ?
;
_space_group_IT_number 2
_symmetry_cell_setting triclinic
_symmetry_space_group_name_Hall '-P 1'
_symmetry_space_group_name_H-M 'P -1'
_atom_sites_solution_hydrogens geom
_atom_sites_solution_primary direct
_atom_sites_solution_secondary difmap
_audit_creation_method SHELXL-97
_cell_angle_alpha 101.035(2)
_cell_angle_beta 111.432(2)
_cell_angle_gamma 94.637(2)
_cell_formula_units_Z 2
_cell_length_a 11.9262(8)
_cell_length_b 13.3376(10)
_cell_length_c 13.4580(9)
_cell_measurement_reflns_used 5535
_cell_measurement_temperature 110(2)
_cell_measurement_theta_max 28.67
_cell_measurement_theta_min 2.46
_cell_volume 1929.0(2)
_computing_cell_refinement SMART
_computing_data_collection 'SMART (Bruker, 2001)'
_computing_data_reduction 'SAINT (Bruker, 1999)'
_computing_molecular_graphics 'PLATON (Spek, 1990)'
_computing_structure_refinement 'SHELXL-97 (Sheldrick, 1997)'
_computing_structure_solution 'SHELXS-97 (Sheldrick, 1990)'
_diffrn_ambient_temperature 110(2)
_diffrn_measured_fraction_theta_full .984
_diffrn_measured_fraction_theta_max .984
_diffrn_measurement_device_type 'CCD area detector'
_diffrn_measurement_method 'omega scans'
_diffrn_radiation_monochromator graphite
_diffrn_radiation_source 'fine-focus sealed tube'
_diffrn_radiation_type MoK\a
_diffrn_radiation_wavelength 0.71073
_diffrn_reflns_av_R_equivalents 0.0577
_diffrn_reflns_av_sigmaI/netI 0.0593
_diffrn_reflns_limit_h_max 16
_diffrn_reflns_limit_h_min -16
_diffrn_reflns_limit_k_max 18
_diffrn_reflns_limit_k_min -18
_diffrn_reflns_limit_l_max 18
_diffrn_reflns_limit_l_min -18
_diffrn_reflns_number 38861
_diffrn_reflns_theta_full 29.16
_diffrn_reflns_theta_max 29.16
_diffrn_reflns_theta_min 2.23
_exptl_absorpt_coefficient_mu 3.860
_exptl_absorpt_correction_T_max 0.8304
_exptl_absorpt_correction_T_min 0.5599
_exptl_absorpt_correction_type empirical
_exptl_absorpt_process_details 'SADABS (1996)'
_exptl_crystal_colour colourless
_exptl_crystal_density_diffrn 1.478
_exptl_crystal_density_method 'not measured'
_exptl_crystal_description plate
_exptl_crystal_F_000 884
_exptl_crystal_size_max 0.17
_exptl_crystal_size_mid 0.14
_exptl_crystal_size_min 0.05
_refine_diff_density_max 2.753
_refine_diff_density_min -2.692
_refine_diff_density_rms .152
_refine_ls_extinction_method none
_refine_ls_goodness_of_fit_ref 1.067
_refine_ls_hydrogen_treatment constr
_refine_ls_matrix_type full
_refine_ls_number_parameters 388
_refine_ls_number_reflns 10259
_refine_ls_number_restraints 0
_refine_ls_restrained_S_all 1.067
_refine_ls_R_factor_all 0.0495
_refine_ls_R_factor_gt 0.0402
_refine_ls_shift/su_max 0.001
_refine_ls_shift/su_mean 0.000
_refine_ls_structure_factor_coef Fsqd
_refine_ls_weighting_details 'w=1/[\s^2^(Fo^2^)+(0.0400P)^2^+1.2000P] where P=(Fo^2^+2Fc^2^)/3'
_refine_ls_weighting_scheme calc
_refine_ls_wR_factor_gt 0.0861
_refine_ls_wR_factor_ref 0.0890
_reflns_number_gt 8980
_reflns_number_total 10259
_reflns_threshold_expression >2sigma(I)
_cod_data_source_file ic051198xsi20050718_102012.cif
_cod_data_source_block pm13
_cod_depositor_comments
;
The following automatic conversions were performed:
'_symmetry_cell_setting' value 'Triclinic' changed to 'triclinic'
according to '/home/saulius/struct/CIF-dictionaries/cif_core.dic'
dictionary named 'cif_core.dic' version 2.4.1 from 2010-06-29.

Automatic conversion script
Id: cif_fix_enum 1527 2010-12-29 10:47:43Z saulius 

The following automatic conversions were performed:

'_refine_ls_weighting_scheme' value 'calc
w=1/[\s^2^(Fo^2^)+(0.0400P)^2^+1.2000P] where P=(Fo^2^+2Fc^2^)/3' was
changed to 'calc'. New tag '_refine_ls_weighting_details' was
created. The value of the new tag was set to
'w=1/[\s^2^(Fo^2^)+(0.0400P)^2^+1.2000P] where P=(Fo^2^+2Fc^2^)/3'.

Automatic conversion script
Id: cif_fix_values 3143 2015-03-26 13:38:13Z robertas 
;
_cod_original_sg_symbol_H-M 'P -1 '
_cod_database_code 4310109

loop_
_symmetry_equiv_pos_as_xyz
'x, y, z'
'-x, -y, -z'

loop_
_atom_site_label
_atom_site_type_symbol
_atom_site_fract_x
_atom_site_fract_y
_atom_site_fract_z
_atom_site_U_iso_or_equiv
_atom_site_adp_type
_atom_site_occupancy
_atom_site_calc_flag
_atom_site_refinement_flags
_atom_site_disorder_assembly
_atom_site_disorder_group
Pt1 Pt 0.440334(13) 0.199146(12) 0.237557(12) 0.01542(5) Uani 1 d . . .
Cl1 Cl 0.56444(10) 0.11770(9) 0.14952(9) 0.0291(2) Uani 1 d . . .
P1 P 0.32927(9) 0.27066(8) 0.32955(8) 0.0170(2) Uani 1 d . . .
P2 P 0.59991(10) 0.33459(8) 0.33035(9) 0.0203(2) Uani 1 d . . .
H2 H 0.5847 0.3943 0.3934 0.024 Uiso 1 d R . .
P3 P 0.28703(9) 0.06061(8) 0.13090(8) 0.0175(2) Uani 1 d . . .
H3 H 0.1823 0.0586 0.1239 0.021 Uiso 1 d R . .
O1 O 0.3896(3) 0.3679(2) 0.4206(2) 0.0225(6) Uani 1 d . . .
C1 C 0.2862(4) 0.1692(3) 0.3914(3) 0.0187(8) Uani 1 d . . .
H1 H 0.2423 0.1059 0.3312 0.022 Uiso 1 calc R . .
C2 C 0.4052(4) 0.1428(3) 0.4698(3) 0.0205(8) Uani 1 d . . .
H2A H 0.4565 0.1213 0.4285 0.025 Uiso 1 calc R . .
H2B H 0.4515 0.2054 0.5286 0.025 Uiso 1 calc R . .
C3 C 0.3783(4) 0.0555(3) 0.5217(3) 0.0218(9) Uani 1 d . . .
H3A H 0.3390 -0.0089 0.4635 0.026 Uiso 1 calc R . .
H3B H 0.4560 0.0425 0.5740 0.026 Uiso 1 calc R . .
C4 C 0.2949(4) 0.0837(3) 0.5818(3) 0.0228(9) Uani 1 d . . .
H4A H 0.2742 0.0243 0.6097 0.027 Uiso 1 calc R . .
H4B H 0.3382 0.1430 0.6456 0.027 Uiso 1 calc R . .
C5 C 0.1782(4) 0.1120(4) 0.5064(4) 0.0259(9) Uani 1 d . . .
H5A H 0.1286 0.1345 0.5490 0.031 Uiso 1 calc R . .
H5B H 0.1299 0.0499 0.4477 0.031 Uiso 1 calc R . .
C6 C 0.2043(4) 0.1985(3) 0.4538(3) 0.0207(8) Uani 1 d . . .
H6A H 0.2448 0.2629 0.5117 0.025 Uiso 1 calc R . .
H6B H 0.1262 0.2119 0.4024 0.025 Uiso 1 calc R . .
C7 C 0.1893(4) 0.3010(3) 0.2313(3) 0.0210(8) Uani 1 d . . .
H7 H 0.1318 0.2347 0.1889 0.025 Uiso 1 calc R . .
C8 C 0.2197(4) 0.3537(3) 0.1502(3) 0.0252(9) Uani 1 d . . .
H8A H 0.2770 0.4192 0.1913 0.030 Uiso 1 calc R . .
H8B H 0.2609 0.3081 0.1124 0.030 Uiso 1 calc R . .
C9 C 0.1053(5) 0.3766(4) 0.0644(4) 0.0398(12) Uani 1 d . . .
H9A H 0.0506 0.3108 0.0191 0.048 Uiso 1 calc R . .
H9B H 0.1288 0.4125 0.0152 0.048 Uiso 1 calc R . .
C10 C 0.0378(5) 0.4447(4) 0.1206(5) 0.0393(12) Uani 1 d . . .
H10A H 0.0888 0.5138 0.1578 0.047 Uiso 1 calc R . .
H10B H -0.0392 0.4541 0.0643 0.047 Uiso 1 calc R . .
C11 C 0.1241(4) 0.3729(4) 0.2881(4) 0.0329(11) Uani 1 d . . .
H11A H 0.1015 0.3391 0.3392 0.040 Uiso 1 calc R . .
H11B H 0.1806 0.4383 0.3318 0.040 Uiso 1 calc R . .
C12 C 0.0091(4) 0.3971(4) 0.2042(5) 0.0391(13) Uani 1 d . . .
H12A H -0.0507 0.3325 0.1656 0.047 Uiso 1 calc R . .
H12B H -0.0283 0.4457 0.2430 0.047 Uiso 1 calc R . .
C13 C 0.6119(5) 0.4226(3) 0.2420(4) 0.0291(10) Uani 1 d . . .
H13 H 0.5258 0.4215 0.1916 0.035 Uiso 1 calc R . .
C14 C 0.6592(5) 0.5364(3) 0.3064(4) 0.0294(10) Uani 1 d . . .
H14A H 0.6084 0.5583 0.3480 0.035 Uiso 1 calc R . .
H14B H 0.7443 0.5434 0.3597 0.035 Uiso 1 calc R . .
C15 C 0.6544(6) 0.6055(4) 0.2276(5) 0.0474(14) Uani 1 d . . .
H15A H 0.5680 0.6071 0.1828 0.057 Uiso 1 calc R . .
H15B H 0.6933 0.6770 0.2706 0.057 Uiso 1 calc R . .
C16 C 0.7171(7) 0.5696(4) 0.1533(5) 0.0534(16) Uani 1 d . . .
H16A H 0.8055 0.5760 0.1973 0.064 Uiso 1 calc R . .
H16B H 0.7070 0.6145 0.1010 0.064 Uiso 1 calc R . .
C17 C 0.6667(6) 0.4576(4) 0.0892(4) 0.0474(15) Uani 1 d . . .
H17A H 0.7140 0.4352 0.0443 0.057 Uiso 1 calc R . .
H17B H 0.5806 0.4522 0.0388 0.057 Uiso 1 calc R . .
C18 C 0.6744(5) 0.3856(4) 0.1690(4) 0.0381(12) Uani 1 d . . .
H18A H 0.6358 0.3141 0.1262 0.046 Uiso 1 calc R . .
H18B H 0.7611 0.3848 0.2136 0.046 Uiso 1 calc R . .
C19 C 0.7477(4) 0.2947(3) 0.3977(3) 0.0210(8) Uani 1 d . . .
H19 H 0.7712 0.2555 0.3392 0.025 Uiso 1 calc R . .
C20 C 0.8495(4) 0.3867(4) 0.4664(4) 0.0285(10) Uani 1 d . . .
H20A H 0.8240 0.4307 0.5197 0.034 Uiso 1 calc R . .
H20B H 0.8628 0.4290 0.4175 0.034 Uiso 1 calc R . .
C21 C 0.9694(4) 0.3517(4) 0.5286(4) 0.0338(11) Uani 1 d . . .
H21A H 0.9997 0.3139 0.4753 0.041 Uiso 1 calc R . .
H21B H 1.0316 0.4133 0.5750 0.041 Uiso 1 calc R . .
C22 C 0.9516(4) 0.2816(4) 0.6010(4) 0.0281(10) Uani 1 d . . .
H22A H 1.0296 0.2584 0.6387 0.034 Uiso 1 calc R . .
H22B H 0.9268 0.3207 0.6577 0.034 Uiso 1 calc R . .
C23 C 0.8537(4) 0.1876(3) 0.5310(4) 0.0276(10) Uani 1 d . . .
H23A H 0.8412 0.1437 0.5789 0.033 Uiso 1 calc R . .
H23B H 0.8815 0.1458 0.4779 0.033 Uiso 1 calc R . .
C24 C 0.7326(4) 0.2211(3) 0.4685(4) 0.0250(9) Uani 1 d . . .
H24A H 0.7006 0.2561 0.5218 0.030 Uiso 1 calc R . .
H24B H 0.6723 0.1589 0.4207 0.030 Uiso 1 calc R . .
C25 C 0.3102(4) -0.0613(3) 0.1763(3) 0.0235(9) Uani 1 d . . .
H25 H 0.3671 -0.0408 0.2554 0.028 Uiso 1 calc R . .
C26 C 0.1931(5) -0.1225(4) 0.1719(4) 0.0323(11) Uani 1 d . . .
H26A H 0.1578 -0.0780 0.2166 0.039 Uiso 1 calc R . .
H26B H 0.1324 -0.1427 0.0951 0.039 Uiso 1 calc R . .
C27 C 0.2191(6) -0.2196(4) 0.2153(4) 0.0419(13) Uani 1 d . . .
H27A H 0.2714 -0.1988 0.2948 0.050 Uiso 1 calc R . .
H27B H 0.1412 -0.2599 0.2065 0.050 Uiso 1 calc R . .
C28 C 0.2822(5) -0.2874(4) 0.1555(4) 0.0399(12) Uani 1 d . . .
H28A H 0.3021 -0.3469 0.1891 0.048 Uiso 1 calc R . .
H28B H 0.2262 -0.3149 0.0776 0.048 Uiso 1 calc R . .
C29 C 0.3987(5) -0.2268(4) 0.1610(4) 0.0383(12) Uani 1 d . . .
H29A H 0.4351 -0.2717 0.1177 0.046 Uiso 1 calc R . .
H29B H 0.4582 -0.2060 0.2382 0.046 Uiso 1 calc R . .
C30 C 0.3739(4) -0.1299(4) 0.1162(4) 0.0298(10) Uani 1 d . . .
H30A H 0.4521 -0.0899 0.1253 0.036 Uiso 1 calc R . .
H30B H 0.3218 -0.1509 0.0368 0.036 Uiso 1 calc R . .
C31 C 0.2535(4) 0.0351(3) -0.0176(3) 0.0185(8) Uani 1 d . . .
H31 H 0.3209 0.0020 -0.0305 0.022 Uiso 1 calc R . .
C32 C 0.2516(4) 0.1362(3) -0.0549(3) 0.0244(9) Uani 1 d . . .
H32A H 0.3306 0.1828 -0.0114 0.029 Uiso 1 calc R . .
H32B H 0.1862 0.1712 -0.0422 0.029 Uiso 1 calc R . .
C33 C 0.2289(4) 0.1146(4) -0.1775(3) 0.0282(10) Uani 1 d . . .
H33A H 0.2264 0.1806 -0.2009 0.034 Uiso 1 calc R . .
H33B H 0.2971 0.0836 -0.1892 0.034 Uiso 1 calc R . .
C34 C 0.1090(4) 0.0412(4) -0.2470(4) 0.0306(10) Uani 1 d . . .
H34A H 0.0400 0.0747 -0.2408 0.037 Uiso 1 calc R . .
H34B H 0.0984 0.0258 -0.3252 0.037 Uiso 1 calc R . .
C35 C 0.1328(4) -0.0398(4) -0.0866(3) 0.0275(10) Uani 1 d . . .
H35A H 0.1372 -0.1064 -0.0642 0.033 Uiso 1 calc R . .
H35B H 0.0648 -0.0102 -0.0730 0.033 Uiso 1 calc R . .
C36 C 0.1081(4) -0.0591(4) -0.2092(3) 0.0306(10) Uani 1 d . . .
H36A H 0.1710 -0.0963 -0.2238 0.037 Uiso 1 calc R . .
H36B H 0.0276 -0.1037 -0.2522 0.037 Uiso 1 calc R . .
O2 O 0.5969(3) 0.4298(3) 0.6178(3) 0.0360(8) Uani 1 d . . .
H2C H 0.5237 0.4023 0.5576 0.043 Uiso 1 d R . .
H2D H 0.6064 0.4950 0.6029 0.043 Uiso 1 d R . .

loop_
_atom_site_aniso_label
_atom_site_aniso_U_11
_atom_site_aniso_U_22
_atom_site_aniso_U_33
_atom_site_aniso_U_23
_atom_site_aniso_U_13
_atom_site_aniso_U_12
Pt1 0.01706(8) 0.01767(8) 0.01193(8) 0.00301(5) 0.00607(6) 0.00428(5)
Cl1 0.0264(5) 0.0293(6) 0.0305(6) -0.0044(5) 0.0158(5) 0.0039(4)
P1 0.0208(5) 0.0176(5) 0.0148(5) 0.0053(4) 0.0079(4) 0.0060(4)
P2 0.0230(5) 0.0193(5) 0.0186(5) 0.0021(4) 0.0094(4) 0.0038(4)
P3 0.0196(5) 0.0204(5) 0.0132(5) 0.0037(4) 0.0072(4) 0.0042(4)
O1 0.0292(16) 0.0206(15) 0.0199(15) 0.0043(12) 0.0119(13) 0.0055(12)
C1 0.022(2) 0.0185(19) 0.0156(19) 0.0033(15) 0.0074(16) 0.0047(16)
C2 0.022(2) 0.025(2) 0.019(2) 0.0106(17) 0.0099(17) 0.0061(16)
C3 0.028(2) 0.025(2) 0.015(2) 0.0091(17) 0.0093(17) 0.0060(17)
C4 0.030(2) 0.025(2) 0.016(2) 0.0067(17) 0.0111(17) 0.0058(18)
C5 0.027(2) 0.031(2) 0.026(2) 0.0100(19) 0.0161(19) 0.0062(19)
C6 0.024(2) 0.022(2) 0.018(2) 0.0068(16) 0.0081(17) 0.0055(16)
C7 0.023(2) 0.019(2) 0.022(2) 0.0089(17) 0.0077(17) 0.0095(16)
C8 0.035(2) 0.025(2) 0.019(2) 0.0076(17) 0.0103(19) 0.0138(19)
C9 0.050(3) 0.042(3) 0.026(3) 0.015(2) 0.007(2) 0.022(3)
C10 0.039(3) 0.039(3) 0.045(3) 0.025(3) 0.012(2) 0.020(2)
C11 0.037(3) 0.035(3) 0.044(3) 0.023(2) 0.025(2) 0.021(2)
C12 0.031(3) 0.037(3) 0.062(4) 0.025(3) 0.023(3) 0.020(2)
C13 0.041(3) 0.021(2) 0.018(2) 0.0076(18) 0.0037(19) -0.0025(19)
C14 0.041(3) 0.022(2) 0.030(2) 0.0052(19) 0.019(2) 0.0021(19)
C15 0.074(4) 0.028(3) 0.049(4) 0.013(2) 0.031(3) 0.011(3)
C16 0.093(5) 0.034(3) 0.050(4) 0.012(3) 0.047(4) 0.007(3)
C17 0.090(5) 0.031(3) 0.032(3) 0.008(2) 0.036(3) 0.006(3)
C18 0.054(3) 0.026(2) 0.038(3) 0.007(2) 0.022(3) 0.007(2)
C19 0.023(2) 0.021(2) 0.022(2) 0.0056(17) 0.0118(17) 0.0037(16)
C20 0.027(2) 0.026(2) 0.028(2) 0.0066(19) 0.0079(19) -0.0028(18)
C21 0.022(2) 0.037(3) 0.040(3) 0.011(2) 0.008(2) 0.000(2)
C22 0.023(2) 0.030(2) 0.023(2) 0.0037(19) 0.0024(18) 0.0015(18)
C23 0.025(2) 0.025(2) 0.031(2) 0.0075(19) 0.0085(19) 0.0040(18)
C24 0.025(2) 0.022(2) 0.027(2) 0.0071(18) 0.0091(18) 0.0006(17)
C25 0.029(2) 0.027(2) 0.0113(19) 0.0052(17) 0.0027(17) 0.0059(18)
C26 0.048(3) 0.023(2) 0.031(3) 0.0041(19) 0.022(2) 0.002(2)
C27 0.071(4) 0.026(3) 0.036(3) 0.010(2) 0.030(3) -0.001(2)
C28 0.061(3) 0.022(2) 0.034(3) 0.010(2) 0.014(3) 0.005(2)
C29 0.042(3) 0.024(2) 0.036(3) 0.007(2) -0.001(2) 0.013(2)
C30 0.027(2) 0.028(2) 0.036(3) 0.009(2) 0.011(2) 0.0070(19)
C31 0.024(2) 0.022(2) 0.0108(18) 0.0047(15) 0.0073(16) 0.0044(16)
C32 0.033(2) 0.027(2) 0.017(2) 0.0083(17) 0.0117(18) 0.0071(18)
C33 0.035(2) 0.034(3) 0.018(2) 0.0075(19) 0.0123(19) 0.002(2)
C34 0.029(2) 0.047(3) 0.017(2) 0.011(2) 0.0092(19) 0.009(2)
C35 0.027(2) 0.035(3) 0.017(2) 0.0083(19) 0.0043(18) -0.0001(19)
C36 0.030(2) 0.039(3) 0.014(2) 0.0011(19) 0.0016(18) 0.000(2)
O2 0.046(2) 0.0308(18) 0.0234(17) 0.0096(14) 0.0040(15) 0.0030(15)

loop_
_atom_type_symbol
_atom_type_description
_atom_type_scat_dispersion_real
_atom_type_scat_dispersion_imag
_atom_type_scat_source
C C .0033 .0016 'International Tables Vol C Tables 4.2.6.8 and 6.1.1.4'
H H .0000 .0000 'International Tables Vol C Tables 4.2.6.8 and 6.1.1.4'
Cl Cl .1484 .1585 'International Tables Vol C Tables 4.2.6.8 and 6.1.1.4'
O O .0106 .0060 'International Tables Vol C Tables 4.2.6.8 and 6.1.1.4'
P P .1023 .0942 'International Tables Vol C Tables 4.2.6.8 and 6.1.1.4'
Pt Pt -1.7033 8.3905 'International Tables Vol C Tables 4.2.6.8 and 6.1.1.4'

loop_
_geom_angle_atom_site_label_1
_geom_angle_atom_site_label_2
_geom_angle_atom_site_label_3
_geom_angle
_geom_angle_site_symmetry_1
_geom_angle_site_symmetry_3
_geom_angle_publ_flag
P1 Pt1 P2 91.29(4) . . ?
P1 Pt1 P3 93.74(4) . . ?
P2 Pt1 P3 174.45(4) . . ?
P1 Pt1 Cl1 176.23(4) . . ?
P2 Pt1 Cl1 88.51(4) . . ?
P3 Pt1 Cl1 86.61(4) . . ?
O1 P1 C7 106.97(18) . . ?
O1 P1 C1 107.69(17) . . ?
C7 P1 C1 108.90(19) . . ?
O1 P1 Pt1 118.11(12) . . ?
C7 P1 Pt1 109.47(14) . . ?
C1 P1 Pt1 105.44(13) . . ?
C19 P2 C13 110.9(2) . . ?
C19 P2 Pt1 114.14(14) . . ?
C13 P2 Pt1 112.01(15) . . ?
C19 P2 H2 107.9 . . ?
C13 P2 H2 96.2 . . ?
Pt1 P2 H2 114.3 . . ?
C31 P3 C25 109.04(19) . . ?
C31 P3 Pt1 114.59(13) . . ?
C25 P3 Pt1 114.09(14) . . ?
C31 P3 H3 97.2 . . ?
C25 P3 H3 96.7 . . ?
Pt1 P3 H3 122.8 . . ?
C6 C1 C2 109.6(3) . . ?
C6 C1 P1 114.8(3) . . ?
C2 C1 P1 107.6(3) . . ?
C6 C1 H1 108.2 . . ?
C2 C1 H1 108.2 . . ?
P1 C1 H1 108.2 . . ?
C3 C2 C1 111.2(3) . . ?
C3 C2 H2A 109.4 . . ?
C1 C2 H2A 109.4 . . ?
C3 C2 H2B 109.4 . . ?
C1 C2 H2B 109.4 . . ?
H2A C2 H2B 108.0 . . ?
C4 C3 C2 111.1(3) . . ?
C4 C3 H3A 109.4 . . ?
C2 C3 H3A 109.4 . . ?
C4 C3 H3B 109.4 . . ?
C2 C3 H3B 109.4 . . ?
H3A C3 H3B 108.0 . . ?
C5 C4 C3 111.1(3) . . ?
C5 C4 H4A 109.4 . . ?
C3 C4 H4A 109.4 . . ?
C5 C4 H4B 109.4 . . ?
C3 C4 H4B 109.4 . . ?
H4A C4 H4B 108.0 . . ?
C4 C5 C6 112.0(3) . . ?
C4 C5 H5A 109.2 . . ?
C6 C5 H5A 109.2 . . ?
C4 C5 H5B 109.2 . . ?
C6 C5 H5B 109.2 . . ?
H5A C5 H5B 107.9 . . ?
C5 C6 C1 111.1(3) . . ?
C5 C6 H6A 109.4 . . ?
C1 C6 H6A 109.4 . . ?
C5 C6 H6B 109.4 . . ?
C1 C6 H6B 109.4 . . ?
H6A C6 H6B 108.0 . . ?
C8 C7 C11 108.3(3) . . ?
C8 C7 P1 110.2(3) . . ?
C11 C7 P1 112.8(3) . . ?
C8 C7 H7 108.5 . . ?
C11 C7 H7 108.5 . . ?
P1 C7 H7 108.5 . . ?
C9 C8 C7 111.9(4) . . ?
C9 C8 H8A 109.2 . . ?
C7 C8 H8A 109.2 . . ?
C9 C8 H8B 109.2 . . ?
C7 C8 H8B 109.2 . . ?
H8A C8 H8B 107.9 . . ?
C8 C9 C10 110.4(4) . . ?
C8 C9 H9A 109.6 . . ?
C10 C9 H9A 109.6 . . ?
C8 C9 H9B 109.6 . . ?
C10 C9 H9B 109.6 . . ?
H9A C9 H9B 108.1 . . ?
C12 C10 C9 111.6(4) . . ?
C12 C10 H10A 109.3 . . ?
C9 C10 H10A 109.3 . . ?
C12 C10 H10B 109.3 . . ?
C9 C10 H10B 109.3 . . ?
H10A C10 H10B 108.0 . . ?
C12 C11 C7 111.4(4) . . ?
C12 C11 H11A 109.3 . . ?
C7 C11 H11A 109.3 . . ?
C12 C11 H11B 109.3 . . ?
C7 C11 H11B 109.3 . . ?
H11A C11 H11B 108.0 . . ?
C10 C12 C11 111.5(4) . . ?
C10 C12 H12A 109.3 . . ?
C11 C12 H12A 109.3 . . ?
C10 C12 H12B 109.3 . . ?
C11 C12 H12B 109.3 . . ?
H12A C12 H12B 108.0 . . ?
C18 C13 C14 113.7(4) . . ?
C18 C13 P2 114.1(3) . . ?
C14 C13 P2 112.9(3) . . ?
C18 C13 H13 105.0 . . ?
C14 C13 H13 105.0 . . ?
P2 C13 H13 105.0 . . ?
C15 C14 C13 110.1(4) . . ?
C15 C14 H14A 109.6 . . ?
C13 C14 H14A 109.6 . . ?
C15 C14 H14B 109.6 . . ?
C13 C14 H14B 109.6 . . ?
H14A C14 H14B 108.2 . . ?
C16 C15 C14 112.5(5) . . ?
C16 C15 H15A 109.1 . . ?
C14 C15 H15A 109.1 . . ?
C16 C15 H15B 109.1 . . ?
C14 C15 H15B 109.1 . . ?
H15A C15 H15B 107.8 . . ?
C15 C16 C17 112.0(5) . . ?
C15 C16 H16A 109.2 . . ?
C17 C16 H16A 109.2 . . ?
C15 C16 H16B 109.2 . . ?
C17 C16 H16B 109.2 . . ?
H16A C16 H16B 107.9 . . ?
C16 C17 C18 110.5(4) . . ?
C16 C17 H17A 109.6 . . ?
C18 C17 H17A 109.6 . . ?
C16 C17 H17B 109.6 . . ?
C18 C17 H17B 109.6 . . ?
H17A C17 H17B 108.1 . . ?
C13 C18 C17 110.2(4) . . ?
C13 C18 H18A 109.6 . . ?
C17 C18 H18A 109.6 . . ?
C13 C18 H18B 109.6 . . ?
C17 C18 H18B 109.6 . . ?
H18A C18 H18B 108.1 . . ?
C20 C19 C24 111.0(4) . . ?
C20 C19 P2 112.7(3) . . ?
C24 C19 P2 108.9(3) . . ?
C20 C19 H19 108.0 . . ?
C24 C19 H19 108.0 . . ?
P2 C19 H19 108.0 . . ?
C19 C20 C21 111.9(4) . . ?
C19 C20 H20A 109.2 . . ?
C21 C20 H20A 109.2 . . ?
C19 C20 H20B 109.2 . . ?
C21 C20 H20B 109.2 . . ?
H20A C20 H20B 107.9 . . ?
C22 C21 C20 111.1(4) . . ?
C22 C21 H21A 109.4 . . ?
C20 C21 H21A 109.4 . . ?
C22 C21 H21B 109.4 . . ?
C20 C21 H21B 109.4 . . ?
H21A C21 H21B 108.0 . . ?
C23 C22 C21 110.1(4) . . ?
C23 C22 H22A 109.6 . . ?
C21 C22 H22A 109.6 . . ?
C23 C22 H22B 109.6 . . ?
C21 C22 H22B 109.6 . . ?
H22A C22 H22B 108.2 . . ?
C22 C23 C24 110.9(4) . . ?
C22 C23 H23A 109.5 . . ?
C24 C23 H23A 109.5 . . ?
C22 C23 H23B 109.5 . . ?
C24 C23 H23B 109.5 . . ?
H23A C23 H23B 108.0 . . ?
C23 C24 C19 112.0(3) . . ?
C23 C24 H24A 109.2 . . ?
C19 C24 H24A 109.2 . . ?
C23 C24 H24B 109.2 . . ?
C19 C24 H24B 109.2 . . ?
H24A C24 H24B 107.9 . . ?
C30 C25 C26 111.2(4) . . ?
C30 C25 P3 112.7(3) . . ?
C26 C25 P3 113.5(3) . . ?
C30 C25 H25 106.3 . . ?
C26 C25 H25 106.3 . . ?
P3 C25 H25 106.3 . . ?
C27 C26 C25 111.1(4) . . ?
C27 C26 H26A 109.4 . . ?
C25 C26 H26A 109.4 . . ?
C27 C26 H26B 109.4 . . ?
C25 C26 H26B 109.4 . . ?
H26A C26 H26B 108.0 . . ?
C28 C27 C26 111.9(4) . . ?
C28 C27 H27A 109.2 . . ?
C26 C27 H27A 109.2 . . ?
C28 C27 H27B 109.2 . . ?
C26 C27 H27B 109.2 . . ?
H27A C27 H27B 107.9 . . ?
C29 C28 C27 111.2(4) . . ?
C29 C28 H28A 109.4 . . ?
C27 C28 H28A 109.4 . . ?
C29 C28 H28B 109.4 . . ?
C27 C28 H28B 109.4 . . ?
H28A C28 H28B 108.0 . . ?
C28 C29 C30 111.5(4) . . ?
C28 C29 H29A 109.3 . . ?
C30 C29 H29A 109.3 . . ?
C28 C29 H29B 109.3 . . ?
C30 C29 H29B 109.3 . . ?
H29A C29 H29B 108.0 . . ?
C25 C30 C29 111.2(4) . . ?
C25 C30 H30A 109.4 . . ?
C29 C30 H30A 109.4 . . ?
C25 C30 H30B 109.4 . . ?
C29 C30 H30B 109.4 . . ?
H30A C30 H30B 108.0 . . ?
C32 C31 C35 110.5(3) . . ?
C32 C31 P3 110.6(3) . . ?
C35 C31 P3 112.1(3) . . ?
C32 C31 H31 107.8 . . ?
C35 C31 H31 107.8 . . ?
P3 C31 H31 107.8 . . ?
C31 C32 C33 110.2(4) . . ?
C31 C32 H32A 109.6 . . ?
C33 C32 H32A 109.6 . . ?
C31 C32 H32B 109.6 . . ?
C33 C32 H32B 109.6 . . ?
H32A C32 H32B 108.1 . . ?
C34 C33 C32 111.1(4) . . ?
C34 C33 H33A 109.4 . . ?
C32 C33 H33A 109.4 . . ?
C34 C33 H33B 109.4 . . ?
C32 C33 H33B 109.4 . . ?
H33A C33 H33B 108.0 . . ?
C36 C34 C33 110.5(4) . . ?
C36 C34 H34A 109.6 . . ?
C33 C34 H34A 109.6 . . ?
C36 C34 H34B 109.6 . . ?
C33 C34 H34B 109.6 . . ?
H34A C34 H34B 108.1 . . ?
C36 C35 C31 110.6(3) . . ?
C36 C35 H35A 109.5 . . ?
C31 C35 H35A 109.5 . . ?
C36 C35 H35B 109.5 . . ?
C31 C35 H35B 109.5 . . ?
H35A C35 H35B 108.1 . . ?
C34 C36 C35 112.1(4) . . ?
C34 C36 H36A 109.2 . . ?
C35 C36 H36A 109.2 . . ?
C34 C36 H36B 109.2 . . ?
C35 C36 H36B 109.2 . . ?
H36A C36 H36B 107.9 . . ?
H2C O2 H2D 96.6 . . ?

loop_
_geom_bond_atom_site_label_1
_geom_bond_atom_site_label_2
_geom_bond_distance
_geom_bond_site_symmetry_2
_geom_bond_publ_flag
Pt1 P1 2.2688(10) . ?
Pt1 P2 2.2997(11) . ?
Pt1 P3 2.3104(11) . ?
Pt1 Cl1 2.4131(10) . ?
P1 O1 1.516(3) . ?
P1 C7 1.844(4) . ?
P1 C1 1.849(4) . ?
P2 C19 1.838(4) . ?
P2 C13 1.855(4) . ?
P2 H2 1.1241 . ?
P3 C31 1.845(4) . ?
P3 C25 1.850(4) . ?
P3 H3 1.2148 . ?
C1 C6 1.533(5) . ?
C1 C2 1.542(5) . ?
C1 H1 1.0000 . ?
C2 C3 1.537(5) . ?
C2 H2A 0.9900 . ?
C2 H2B 0.9900 . ?
C3 C4 1.523(6) . ?
C3 H3A 0.9900 . ?
C3 H3B 0.9900 . ?
C4 C5 1.520(6) . ?
C4 H4A 0.9900 . ?
C4 H4B 0.9900 . ?
C5 C6 1.531(6) . ?
C5 H5A 0.9900 . ?
C5 H5B 0.9900 . ?
C6 H6A 0.9900 . ?
C6 H6B 0.9900 . ?
C7 C8 1.536(6) . ?
C7 C11 1.543(6) . ?
C7 H7 1.0000 . ?
C8 C9 1.530(6) . ?
C8 H8A 0.9900 . ?
C8 H8B 0.9900 . ?
C9 C10 1.531(7) . ?
C9 H9A 0.9900 . ?
C9 H9B 0.9900 . ?
C10 C12 1.519(7) . ?
C10 H10A 0.9900 . ?
C10 H10B 0.9900 . ?
C11 C12 1.530(7) . ?
C11 H11A 0.9900 . ?
C11 H11B 0.9900 . ?
C12 H12A 0.9900 . ?
C12 H12B 0.9900 . ?
C13 C18 1.474(7) . ?
C13 C14 1.541(6) . ?
C13 H13 1.0000 . ?
C14 C15 1.522(7) . ?
C14 H14A 0.9900 . ?
C14 H14B 0.9900 . ?
C15 C16 1.486(8) . ?
C15 H15A 0.9900 . ?
C15 H15B 0.9900 . ?
C16 C17 1.522(7) . ?
C16 H16A 0.9900 . ?
C16 H16B 0.9900 . ?
C17 C18 1.556(7) . ?
C17 H17A 0.9900 . ?
C17 H17B 0.9900 . ?
C18 H18A 0.9900 . ?
C18 H18B 0.9900 . ?
C19 C20 1.529(6) . ?
C19 C24 1.535(6) . ?
C19 H19 1.0000 . ?
C20 C21 1.531(6) . ?
C20 H20A 0.9900 . ?
C20 H20B 0.9900 . ?
C21 C22 1.529(6) . ?
C21 H21A 0.9900 . ?
C21 H21B 0.9900 . ?
C22 C23 1.526(6) . ?
C22 H22A 0.9900 . ?
C22 H22B 0.9900 . ?
C23 C24 1.535(6) . ?
C23 H23A 0.9900 . ?
C23 H23B 0.9900 . ?
C24 H24A 0.9900 . ?
C24 H24B 0.9900 . ?
C25 C30 1.531(6) . ?
C25 C26 1.536(6) . ?
C25 H25 1.0000 . ?
C26 C27 1.528(7) . ?
C26 H26A 0.9900 . ?
C26 H26B 0.9900 . ?
C27 C28 1.519(7) . ?
C27 H27A 0.9900 . ?
C27 H27B 0.9900 . ?
C28 C29 1.519(7) . ?
C28 H28A 0.9900 . ?
C28 H28B 0.9900 . ?
C29 C30 1.533(6) . ?
C29 H29A 0.9900 . ?
C29 H29B 0.9900 . ?
C30 H30A 0.9900 . ?
C30 H30B 0.9900 . ?
C31 C32 1.526(6) . ?
C31 C35 1.539(6) . ?
C31 H31 1.0000 . ?
C32 C33 1.535(6) . ?
C32 H32A 0.9900 . ?
C32 H32B 0.9900 . ?
C33 C34 1.525(6) . ?
C33 H33A 0.9900 . ?
C33 H33B 0.9900 . ?
C34 C36 1.519(7) . ?
C34 H34A 0.9900 . ?
C34 H34B 0.9900 . ?
C35 C36 1.532(6) . ?
C35 H35A 0.9900 . ?
C35 H35B 0.9900 . ?
C36 H36A 0.9900 . ?
C36 H36B 0.9900 . ?
O2 H2C 0.9331 . ?
O2 H2D 0.9364 . ?
